data_7017050
loop_
_publ_author_name
'Wang, Yan-Qin'
'Sun, Qian'
'Yue, Qi'
'Cheng, Ai-Ling'
'Song, You'
'Gao, En-Qing'

_publ_section_title
;
 Manganese(ii)-carboxylate-pseudohalide systems derived from
 1,4-bis(4-carboxylatopyridinium-1-methylene)benzene: structures and
 magnetism.
;
_journal_issue 41
_journal_name_full 'Dalton transactions (Cambridge, England : 2003)'
_journal_page_first 10966
_journal_page_last 10974
_journal_paper_doi 10.1039/c1dt10977d
_journal_volume 40
_journal_year 2011
_chemical_formula_sum 'C46 H44 Mn3 N10 O20'
_chemical_formula_weight 1221.73
_chemical_name_systematic
;
?
;
_space_group_IT_number 2
_symmetry_cell_setting triclinic
_symmetry_space_group_name_Hall '-P 1'
_symmetry_space_group_name_H-M 'P -1'
_atom_sites_solution_hydrogens geom
_atom_sites_solution_primary direct
_atom_sites_solution_secondary difmap
_audit_creation_method SHELXL-97
_cell_angle_alpha 70.2760(10)
_cell_angle_beta 72.4020(10)
_cell_angle_gamma 74.0820(10)
_cell_formula_units_Z 1
_cell_length_a 9.5483(4)
_cell_length_b 11.1328(4)
_cell_length_c 13.1810(5)
_cell_measurement_reflns_used 5728
_cell_measurement_temperature 296(2)
_cell_measurement_theta_max 27.79
_cell_measurement_theta_min 2.22
_cell_volume 1233.83(8)
_computing_cell_refinement 'Bruker SMART'
_computing_data_collection 'Bruker SMART'
_computing_data_reduction 'Bruker SHELXTL'
_computing_molecular_graphics 'Bruker SHELXTL'
_computing_publication_material 'Bruker SHELXTL'
_computing_structure_refinement 'Bruker SHELXTL'
_computing_structure_solution 'Bruker SHELXTL'
_diffrn_ambient_temperature 296(2)
_diffrn_measured_fraction_theta_full 0.981
_diffrn_measured_fraction_theta_max 0.981
_diffrn_measurement_device_type 'CCD area detector'
_diffrn_measurement_method 'phi and omega scans'
_diffrn_radiation_monochromator graphite
_diffrn_radiation_source 'fine-focus sealed tube'
_diffrn_radiation_type MoK\a
_diffrn_radiation_wavelength 0.71073
_diffrn_reflns_av_R_equivalents 0.0267
_diffrn_reflns_av_sigmaI/netI 0.0294
_diffrn_reflns_limit_h_max 11
_diffrn_reflns_limit_h_min -11
_diffrn_reflns_limit_k_max 13
_diffrn_reflns_limit_k_min -11
_diffrn_reflns_limit_l_max 16
_diffrn_reflns_limit_l_min -16
_diffrn_reflns_number 15937
_diffrn_reflns_theta_full 26.51
_diffrn_reflns_theta_max 26.51
_diffrn_reflns_theta_min 1.69
_diffrn_standards_decay_% 2.5
_exptl_absorpt_coefficient_mu 0.848
_exptl_absorpt_correction_T_max 0.9750
_exptl_absorpt_correction_T_min 0.9200
_exptl_absorpt_correction_type multi-scan
_exptl_absorpt_process_details 'SADABS (Bruker, 1999)'
_exptl_crystal_colour yellow
_exptl_crystal_density_diffrn 1.644
_exptl_crystal_density_method 'not measured'
_exptl_crystal_description block
_exptl_crystal_F_000 625
_exptl_crystal_size_max 0.10
_exptl_crystal_size_mid 0.05
_exptl_crystal_size_min 0.03
_refine_diff_density_max 0.523
_refine_diff_density_min -0.243
_refine_diff_density_rms 0.059
_refine_ls_extinction_method none
_refine_ls_goodness_of_fit_ref 1.029
_refine_ls_hydrogen_treatment mixed
_refine_ls_matrix_type full
_refine_ls_number_parameters 382
_refine_ls_number_reflns 5007
_refine_ls_number_restraints 0
_refine_ls_restrained_S_all 1.029
_refine_ls_R_factor_all 0.0514
_refine_ls_R_factor_gt 0.0366
_refine_ls_shift/su_max 0.000
_refine_ls_shift/su_mean 0.000
_refine_ls_structure_factor_coef Fsqd
_refine_ls_weighting_details 'calc w=1/[\s^2^(Fo^2^)+(0.0593P)^2^+0.5373P] where P=(Fo^2^+2Fc^2^)/3'
_refine_ls_weighting_scheme calc
_refine_ls_wR_factor_gt 0.0964
_refine_ls_wR_factor_ref 0.1073
_reflns_number_gt 3966
_reflns_number_total 5007
_reflns_threshold_expression >2sigma(I)
_cod_data_source_file c1dt10977d.txt
_cod_data_source_block 3
_cod_depositor_comments
;
The following automatic conversions were performed:

'_symmetry_cell_setting' value 'Triclinic' changed to 'triclinic'
according to /home/saulius/struct/CIF-dictionaries/cif_core.dic
dictionary named 'cif_core.dic' version 2.4.1 from 2010-06-29.

Automatic conversion script
Id: cif_fix_values 1715 2011-07-08 13:25:40Z adriana 
;
_cod_original_sg_symbol_H-M 'P-1 '
_cod_database_code 7017050

loop_
_symmetry_equiv_pos_as_xyz
'x, y, z'
'-x, -y, -z'

loop_
_atom_site_label
_atom_site_type_symbol
_atom_site_fract_x
_atom_site_fract_y
_atom_site_fract_z
_atom_site_U_iso_or_equiv
_atom_site_adp_type
_atom_site_occupancy
_atom_site_symmetry_multiplicity
_atom_site_calc_flag
_atom_site_refinement_flags
Mn1 Mn 0.84565(4) 0.33703(3) 0.42295(3) 0.03080(12) Uani 1 1 d .
Mn2 Mn 0.5000 0.5000 0.5000 0.02913(14) Uani 1 2 d S
C1 C 0.5644(3) 0.2286(2) 0.44667(19) 0.0308(5) Uani 1 1 d .
C2 C 0.5253(3) 0.1439(2) 0.39302(18) 0.0284(5) Uani 1 1 d .
C3 C 0.6383(3) 0.0541(2) 0.3496(2) 0.0375(6) Uani 1 1 d .
H3 H 0.7363 0.0459 0.3534 0.045 Uiso 1 1 calc R
C4 C 0.6060(3) -0.0226(3) 0.3010(2) 0.0404(6) Uani 1 1 d .
H4 H 0.6823 -0.0831 0.2722 0.048 Uiso 1 1 calc R
C5 C 0.3538(3) 0.0742(2) 0.3363(2) 0.0358(5) Uani 1 1 d .
H5 H 0.2566 0.0800 0.3320 0.043 Uiso 1 1 calc R
C6 C 0.3816(3) 0.1534(2) 0.3855(2) 0.0339(5) Uani 1 1 d .
H6 H 0.3036 0.2133 0.4137 0.041 Uiso 1 1 calc R
C7 C 0.4344(3) -0.0967(3) 0.2399(2) 0.0425(6) Uani 1 1 d .
H7B H 0.3297 -0.1035 0.2665 0.051 Uiso 1 1 calc R
H7A H 0.4938 -0.1832 0.2608 0.051 Uiso 1 1 calc R
C8 C 0.4699(3) -0.0451(2) 0.1153(2) 0.0358(5) Uani 1 1 d .
C9 C 0.6138(3) -0.0706(3) 0.0519(2) 0.0451(6) Uani 1 1 d .
H9 H 0.6913 -0.1185 0.0866 0.054 Uiso 1 1 calc R
C10 C 0.3570(3) 0.0254(3) 0.0622(2) 0.0434(6) Uani 1 1 d .
H10 H 0.2597 0.0428 0.1037 0.052 Uiso 1 1 calc R
C11 C 0.7076(3) 0.5721(3) 0.2556(2) 0.0500(7) Uani 1 1 d .
C12 C 0.7369(3) 0.3475(3) 0.6538(2) 0.0394(6) Uani 1 1 d .
C13 C 0.9780(3) 0.0863(3) 0.5917(2) 0.0365(6) Uani 1 1 d .
C14 C 0.2892(3) 0.3836(3) 0.1693(2) 0.0462(7) Uani 1 1 d .
C15 C 0.4550(3) 0.3604(2) 0.1141(2) 0.0360(6) Uani 1 1 d .
C16 C 0.5059(3) 0.3102(3) 0.0239(2) 0.0407(6) Uani 1 1 d .
H16 H 0.4387 0.2915 -0.0044 0.049 Uiso 1 1 calc R
C17 C 0.6558(3) 0.2883(3) -0.0234(2) 0.0428(6) Uani 1 1 d .
H17 H 0.6899 0.2556 -0.0847 0.051 Uiso 1 1 calc R
C18 C 0.5590(3) 0.3875(3) 0.1534(2) 0.0425(6) Uani 1 1 d .
H18 H 0.5274 0.4232 0.2129 0.051 Uiso 1 1 calc R
C19 C 0.7088(3) 0.3615(3) 0.1040(2) 0.0442(6) Uani 1 1 d .
H19 H 0.7790 0.3776 0.1312 0.053 Uiso 1 1 calc R
C20 C 0.9170(3) 0.2796(3) -0.0355(3) 0.0518(7) Uani 1 1 d .
H20B H 0.9756 0.3080 -0.0025 0.062 Uiso 1 1 calc R
H20A H 0.9357 0.3237 -0.1142 0.062 Uiso 1 1 calc R
C21 C 0.9621(3) 0.1349(3) -0.0181(2) 0.0416(6) Uani 1 1 d .
C22 C 1.0045(3) 0.0815(3) -0.1060(2) 0.0467(7) Uani 1 1 d .
H22 H 1.0077 0.1356 -0.1777 0.056 Uiso 1 1 calc R
C23 C 0.9579(3) 0.0513(3) 0.0881(2) 0.0469(7) Uani 1 1 d .
H23 H 0.9264 0.0906 0.1454 0.056 Uiso 1 1 d R
N1 N 0.6708(2) 0.5052(2) 0.34318(17) 0.0388(5) Uani 1 1 d .
N2 N 0.6944(2) 0.3991(2) 0.57312(17) 0.0371(5) Uani 1 1 d .
N3 N 0.9926(2) 0.1767(2) 0.5139(2) 0.0444(5) Uani 1 1 d .
N4 N 0.4656(2) -0.01126(19) 0.29445(16) 0.0340(4) Uani 1 1 d .
N5 N 0.7536(2) 0.3130(2) 0.01683(17) 0.0388(5) Uani 1 1 d .
O1 O 0.9938(3) 0.4668(2) 0.3803(2) 0.0590(6) Uani 1 1 d .
H1W2 H 0.959(4) 0.545(4) 0.383(3) 0.069(11) Uiso 1 1 d .
H1W1 H 1.064(5) 0.467(4) 0.336(3) 0.078(13) Uiso 1 1 d .
O2 O 0.9511(2) 0.2812(2) 0.26635(17) 0.0426(5) Uani 1 1 d .
H2W2 H 1.039(4) 0.304(3) 0.226(3) 0.062(10) Uiso 1 1 d .
H2W1 H 0.980(4) 0.213(4) 0.280(3) 0.065(13) Uiso 1 1 d .
O3 O 0.7488(4) 0.6370(3) 0.1637(2) 0.1227(13) Uani 1 1 d .
O4 O 0.7842(3) 0.2891(2) 0.73463(18) 0.0714(7) Uani 1 1 d .
O5 O 0.9648(2) -0.00472(19) 0.67314(17) 0.0538(5) Uani 1 1 d .
O6 O 0.46173(19) 0.30970(17) 0.48509(15) 0.0390(4) Uani 1 1 d .
O7 O 0.6997(2) 0.20747(18) 0.44601(17) 0.0448(4) Uani 1 1 d .
O8 O 0.2526(3) 0.4434(3) 0.2381(3) 0.0904(9) Uani 1 1 d .
O9 O 0.2098(3) 0.3374(3) 0.1406(2) 0.0862(9) Uani 1 1 d .
O10 O 0.1590(3) 0.2871(2) 0.6111(2) 0.0566(6) Uani 1 1 d .
H10B H 0.255(5) 0.308(4) 0.563(3) 0.095(14) Uiso 1 1 d .
H10A H 0.101(7) 0.262(6) 0.579(5) 0.14(2) Uiso 1 1 d .

loop_
_atom_site_aniso_label
_atom_site_aniso_U_11
_atom_site_aniso_U_22
_atom_site_aniso_U_33
_atom_site_aniso_U_23
_atom_site_aniso_U_13
_atom_site_aniso_U_12
Mn1 0.02325(19) 0.0334(2) 0.0370(2) -0.01206(15) -0.00653(14) -0.00488(14)
Mn2 0.0216(3) 0.0330(3) 0.0339(3) -0.0131(2) -0.00450(19) -0.00438(19)
C1 0.0305(12) 0.0305(12) 0.0331(12) -0.0082(9) -0.0051(9) -0.0122(9)
C2 0.0300(12) 0.0265(11) 0.0273(10) -0.0045(9) -0.0040(9) -0.0098(9)
C3 0.0289(12) 0.0442(14) 0.0418(13) -0.0159(11) -0.0073(10) -0.0066(10)
C4 0.0377(14) 0.0399(14) 0.0449(14) -0.0204(11) -0.0071(11) -0.0016(11)
C5 0.0316(13) 0.0391(13) 0.0399(13) -0.0128(11) -0.0092(10) -0.0085(10)
C6 0.0303(12) 0.0338(12) 0.0384(12) -0.0141(10) -0.0058(10) -0.0049(10)
C7 0.0498(16) 0.0400(14) 0.0462(14) -0.0199(12) -0.0071(12) -0.0168(12)
C8 0.0377(13) 0.0353(13) 0.0436(13) -0.0191(11) -0.0086(11) -0.0120(10)
C9 0.0351(14) 0.0548(17) 0.0531(16) -0.0250(13) -0.0140(12) -0.0038(12)
C10 0.0314(13) 0.0538(16) 0.0511(15) -0.0276(13) -0.0044(11) -0.0072(11)
C11 0.0488(17) 0.0434(16) 0.0484(17) -0.0084(13) -0.0107(13) -0.0001(13)
C12 0.0455(15) 0.0402(14) 0.0385(14) -0.0162(12) -0.0084(12) -0.0125(11)
C13 0.0268(12) 0.0401(15) 0.0507(15) -0.0231(13) -0.0133(11) -0.0012(10)
C14 0.0390(15) 0.0364(14) 0.0500(16) -0.0049(12) 0.0017(12) -0.0086(12)
C15 0.0353(13) 0.0250(11) 0.0375(12) -0.0022(9) -0.0031(10) -0.0039(10)
C16 0.0387(14) 0.0406(14) 0.0440(14) -0.0128(11) -0.0086(11) -0.0094(11)
C17 0.0383(14) 0.0467(15) 0.0435(14) -0.0196(12) -0.0032(11) -0.0066(11)
C18 0.0436(15) 0.0394(14) 0.0415(14) -0.0147(11) -0.0054(11) -0.0041(11)
C19 0.0402(15) 0.0449(15) 0.0501(15) -0.0149(12) -0.0138(12) -0.0063(12)
C20 0.0298(14) 0.0541(17) 0.0622(18) -0.0173(14) 0.0011(12) -0.0050(12)
C21 0.0229(12) 0.0484(15) 0.0455(14) -0.0116(12) -0.0051(10) 0.0009(11)
C22 0.0351(14) 0.0564(17) 0.0356(13) -0.0070(12) -0.0068(11) 0.0030(12)
C23 0.0366(14) 0.0588(18) 0.0415(14) -0.0198(13) -0.0078(11) 0.0027(12)
N1 0.0321(11) 0.0466(12) 0.0340(11) -0.0110(10) -0.0029(9) -0.0076(9)
N2 0.0314(11) 0.0435(12) 0.0395(11) -0.0158(9) -0.0116(9) -0.0028(9)
N3 0.0380(13) 0.0411(13) 0.0529(14) -0.0109(11) -0.0167(10) -0.0016(10)
N4 0.0403(12) 0.0310(10) 0.0343(10) -0.0107(8) -0.0079(9) -0.0112(9)
N5 0.0308(11) 0.0345(11) 0.0444(12) -0.0098(9) -0.0032(9) -0.0034(9)
O1 0.0351(11) 0.0498(13) 0.0925(18) -0.0339(12) 0.0079(12) -0.0163(10)
O2 0.0344(11) 0.0450(12) 0.0475(11) -0.0180(9) -0.0043(9) -0.0054(9)
O3 0.144(3) 0.109(2) 0.0639(18) 0.0345(17) -0.0108(18) -0.032(2)
O4 0.105(2) 0.0647(14) 0.0491(12) -0.0129(11) -0.0392(13) -0.0026(13)
O5 0.0650(14) 0.0381(11) 0.0552(12) -0.0097(9) -0.0132(10) -0.0098(9)
O6 0.0313(9) 0.0402(10) 0.0526(10) -0.0246(8) -0.0050(8) -0.0088(7)
O7 0.0310(10) 0.0416(10) 0.0720(13) -0.0266(9) -0.0141(9) -0.0071(8)
O8 0.0506(14) 0.096(2) 0.134(2) -0.0818(19) 0.0294(15) -0.0222(13)
O9 0.0409(13) 0.153(3) 0.0788(17) -0.0574(18) 0.0119(12) -0.0374(15)
O10 0.0433(12) 0.0591(13) 0.0756(15) -0.0326(11) -0.0047(11) -0.0151(10)

loop_
_atom_type_symbol
_atom_type_description
_atom_type_scat_dispersion_real
_atom_type_scat_dispersion_imag
_atom_type_scat_source
C C 0.0033 0.0016 'International Tables Vol C Tables 4.2.6.8 and 6.1.1.4'
H H 0.0000 0.0000 'International Tables Vol C Tables 4.2.6.8 and 6.1.1.4'
Mn Mn 0.3368 0.7283 'International Tables Vol C Tables 4.2.6.8 and 6.1.1.4'
N N 0.0061 0.0033 'International Tables Vol C Tables 4.2.6.8 and 6.1.1.4'
O O 0.0106 0.0060 'International Tables Vol C Tables 4.2.6.8 and 6.1.1.4'

loop_
_geom_angle_atom_site_label_1
_geom_angle_atom_site_label_2
_geom_angle_atom_site_label_3
_geom_angle
_geom_angle_site_symmetry_1
_geom_angle_site_symmetry_3
O1 Mn1 O7 173.34(9) . .
O1 Mn1 N3 92.58(10) . .
O7 Mn1 N3 90.38(8) . .
O1 Mn1 O2 91.19(9) . .
O7 Mn1 O2 82.72(8) . .
N3 Mn1 O2 92.41(9) . .
O1 Mn1 N2 96.38(9) . .
O7 Mn1 N2 89.24(8) . .
N3 Mn1 N2 95.91(8) . .
O2 Mn1 N2 168.47(8) . .
O1 Mn1 N1 90.38(9) . .
O7 Mn1 N1 87.22(7) . .
N3 Mn1 N1 174.13(8) . .
O2 Mn1 N1 92.60(8) . .
N2 Mn1 N1 78.71(7) . .
N2 Mn2 N2 180.0 . 2_666
N2 Mn2 N1 82.72(8) . .
N2 Mn2 N1 97.28(8) 2_666 .
N2 Mn2 N1 97.28(8) . 2_666
N2 Mn2 N1 82.72(8) 2_666 2_666
N1 Mn2 N1 180.0 . 2_666
N2 Mn2 O6 86.79(7) . 2_666
N2 Mn2 O6 93.21(7) 2_666 2_666
N1 Mn2 O6 93.79(7) . 2_666
N1 Mn2 O6 86.21(7) 2_666 2_666
N2 Mn2 O6 93.21(7) . .
N2 Mn2 O6 86.79(7) 2_666 .
N1 Mn2 O6 86.21(7) . .
N1 Mn2 O6 93.79(7) 2_666 .
O6 Mn2 O6 180.00(9) 2_666 .
O7 C1 O6 127.4(2) . .
O7 C1 C2 114.2(2) . .
O6 C1 C2 118.4(2) . .
C6 C2 C3 118.3(2) . .
C6 C2 C1 122.7(2) . .
C3 C2 C1 119.0(2) . .
C4 C3 C2 120.0(2) . .
C4 C3 H3 120.0 . .
C2 C3 H3 120.0 . .
N4 C4 C3 120.6(2) . .
N4 C4 H4 119.7 . .
C3 C4 H4 119.7 . .
N4 C5 C6 120.5(2) . .
N4 C5 H5 119.8 . .
C6 C5 H5 119.8 . .
C5 C6 C2 119.9(2) . .
C5 C6 H6 120.1 . .
C2 C6 H6 120.1 . .
N4 C7 C8 112.3(2) . .
N4 C7 H7B 109.1 . .
C8 C7 H7B 109.1 . .
N4 C7 H7A 109.1 . .
C8 C7 H7A 109.1 . .
H7B C7 H7A 107.9 . .
C10 C8 C9 118.7(2) . .
C10 C8 C7 119.8(2) . .
C9 C8 C7 121.5(2) . .
C10 C9 C8 120.6(3) 2_655 .
C10 C9 H9 119.7 2_655 .
C8 C9 H9 119.7 . .
C8 C10 C9 120.8(2) . 2_655
C8 C10 H10 119.6 . .
C9 C10 H10 119.6 2_655 .
N1 C11 O3 177.4(4) . .
N2 C12 O4 176.6(3) . .
N3 C13 O5 178.0(3) . .
O8 C14 O9 128.2(3) . .
O8 C14 C15 115.7(3) . .
O9 C14 C15 116.1(3) . .
C16 C15 C18 118.4(2) . .
C16 C15 C14 120.5(2) . .
C18 C15 C14 121.1(2) . .
C17 C16 C15 119.5(3) . .
C17 C16 H16 120.2 . .
C15 C16 H16 120.2 . .
N5 C17 C16 121.0(2) . .
N5 C17 H17 119.5 . .
C16 C17 H17 119.5 . .
C19 C18 C15 119.7(2) . .
C19 C18 H18 120.1 . .
C15 C18 H18 120.1 . .
N5 C19 C18 120.0(3) . .
N5 C19 H19 120.0 . .
C18 C19 H19 120.0 . .
N5 C20 C21 109.2(2) . .
N5 C20 H20B 109.8 . .
C21 C20 H20B 109.8 . .
N5 C20 H20A 109.8 . .
C21 C20 H20A 109.8 . .
H20B C20 H20A 108.3 . .
C22 C21 C23 118.4(3) . .
C22 C21 C20 121.2(3) . .
C23 C21 C20 120.4(3) . .
C23 C22 C21 120.4(3) 2_755 .
C23 C22 H22 119.8 2_755 .
C21 C22 H22 119.8 . .
C22 C23 C21 121.2(3) 2_755 .
C22 C23 H23 122.8 2_755 .
C21 C23 H23 116.0 . .
C11 N1 Mn2 142.2(2) . .
C11 N1 Mn1 119.9(2) . .
Mn2 N1 Mn1 94.82(8) . .
C12 N2 Mn2 146.6(2) . .
C12 N2 Mn1 114.01(18) . .
Mn2 N2 Mn1 96.77(8) . .
C13 N3 Mn1 136.7(2) . .
C5 N4 C4 120.8(2) . .
C5 N4 C7 120.1(2) . .
C4 N4 C7 119.1(2) . .
C17 N5 C19 121.3(2) . .
C17 N5 C20 118.0(2) . .
C19 N5 C20 120.7(2) . .
Mn1 O1 H1W2 120(3) . .
Mn1 O1 H1W1 125(3) . .
H1W2 O1 H1W1 108(4) . .
Mn1 O2 H2W2 119(2) . .
Mn1 O2 H2W1 108(3) . .
H2W2 O2 H2W1 96(4) . .
C1 O6 Mn2 123.33(15) . .
C1 O7 Mn1 131.47(16) . .
H10B O10 H10A 115(4) . .

loop_
_geom_bond_atom_site_label_1
_geom_bond_atom_site_label_2
_geom_bond_distance
_geom_bond_site_symmetry_2
Mn1 O1 2.120(2) .
Mn1 O7 2.1599(18) .
Mn1 N3 2.189(2) .
Mn1 O2 2.219(2) .
Mn1 N2 2.265(2) .
Mn1 N1 2.327(2) .
Mn2 N2 2.201(2) .
Mn2 N2 2.201(2) 2_666
Mn2 N1 2.207(2) .
Mn2 N1 2.207(2) 2_666
Mn2 O6 2.3259(16) 2_666
Mn2 O6 2.3259(16) .
C1 O7 1.246(3) .
C1 O6 1.247(3) .
C1 C2 1.527(3) .
C2 C6 1.378(3) .
C2 C3 1.383(3) .
C3 C4 1.366(4) .
C3 H3 0.9300 .
C4 N4 1.338(3) .
C4 H4 0.9300 .
C5 N4 1.338(3) .
C5 C6 1.374(3) .
C5 H5 0.9300 .
C6 H6 0.9300 .
C7 N4 1.502(3) .
C7 C8 1.509(4) .
C7 H7B 0.9700 .
C7 H7A 0.9700 .
C8 C10 1.374(4) .
C8 C9 1.385(4) .
C9 C10 1.381(4) 2_655
C9 H9 0.9300 .
C10 C9 1.381(4) 2_655
C10 H10 0.9300 .
C11 N1 1.153(3) .
C11 O3 1.192(4) .
C12 N2 1.160(3) .
C12 O4 1.194(3) .
C13 N3 1.174(3) .
C13 O5 1.204(3) .
C14 O8 1.216(4) .
C14 O9 1.224(4) .
C14 C15 1.520(4) .
C15 C16 1.384(4) .
C15 C18 1.387(4) .
C16 C17 1.366(4) .
C16 H16 0.9300 .
C17 N5 1.330(4) .
C17 H17 0.9300 .
C18 C19 1.375(4) .
C18 H18 0.9300 .
C19 N5 1.338(3) .
C19 H19 0.9300 .
C20 N5 1.501(3) .
C20 C21 1.504(4) .
C20 H20B 0.9700 .
C20 H20A 0.9700 .
C21 C22 1.382(4) .
C21 C23 1.391(4) .
C22 C23 1.377(4) 2_755
C22 H22 0.9300 .
C23 C22 1.377(4) 2_755
C23 H23 0.9303 .
O1 H1W2 0.85(4) .
O1 H1W1 0.74(4) .
O2 H2W2 0.90(4) .
O2 H2W1 0.72(4) .
O10 H10B 0.98(5) .
O10 H10A 0.94(6) .

loop_
_geom_torsion_atom_site_label_1
_geom_torsion_atom_site_label_2
_geom_torsion_atom_site_label_3
_geom_torsion_atom_site_label_4
_geom_torsion
_geom_torsion_site_symmetry_1
_geom_torsion_site_symmetry_4
O7 C1 C2 C6 -179.8(2) . .
O6 C1 C2 C6 -0.1(3) . .
O7 C1 C2 C3 0.0(3) . .
O6 C1 C2 C3 179.7(2) . .
C6 C2 C3 C4 -0.1(4) . .
C1 C2 C3 C4 -179.9(2) . .
C2 C3 C4 N4 0.3(4) . .
N4 C5 C6 C2 -0.7(4) . .
C3 C2 C6 C5 0.3(3) . .
C1 C2 C6 C5 -179.9(2) . .
N4 C7 C8 C10 -98.2(3) . .
N4 C7 C8 C9 83.9(3) . .
C10 C8 C9 C10 0.4(4) . 2_655
C7 C8 C9 C10 178.2(2) . 2_655
C9 C8 C10 C9 -0.4(4) . 2_655
C7 C8 C10 C9 -178.2(2) . 2_655
O8 C14 C15 C16 -170.7(3) . .
O9 C14 C15 C16 10.8(4) . .
O8 C14 C15 C18 10.0(4) . .
O9 C14 C15 C18 -168.5(3) . .
C18 C15 C16 C17 0.3(4) . .
C14 C15 C16 C17 -179.0(2) . .
C15 C16 C17 N5 0.9(4) . .
C16 C15 C18 C19 -1.4(4) . .
C14 C15 C18 C19 177.9(2) . .
C15 C18 C19 N5 1.5(4) . .
N5 C20 C21 C22 113.0(3) . .
N5 C20 C21 C23 -65.1(3) . .
C23 C21 C22 C23 -0.3(5) . 2_755
C20 C21 C22 C23 -178.5(3) . 2_755
C22 C21 C23 C22 0.3(5) . 2_755
C20 C21 C23 C22 178.5(3) . 2_755
O3 C11 N1 Mn2 -162(9) . .
O3 C11 N1 Mn1 44(9) . .
N2 Mn2 N1 C11 -138.0(4) . .
N2 Mn2 N1 C11 42.0(4) 2_666 .
N1 Mn2 N1 C11 -102(100) 2_666 .
O6 Mn2 N1 C11 -51.8(4) 2_666 .
O6 Mn2 N1 C11 128.2(4) . .
N2 Mn2 N1 Mn1 19.85(8) . .
N2 Mn2 N1 Mn1 -160.15(8) 2_666 .
N1 Mn2 N1 Mn1 56(100) 2_666 .
O6 Mn2 N1 Mn1 106.13(7) 2_666 .
O6 Mn2 N1 Mn1 -73.87(7) . .
O1 Mn1 N1 C11 48.6(3) . .
O7 Mn1 N1 C11 -125.1(3) . .
N3 Mn1 N1 C11 169.0(7) . .
O2 Mn1 N1 C11 -42.6(3) . .
N2 Mn1 N1 C11 145.1(3) . .
O1 Mn1 N1 Mn2 -115.93(10) . .
O7 Mn1 N1 Mn2 70.29(8) . .
N3 Mn1 N1 Mn2 4.4(8) . .
O2 Mn1 N1 Mn2 152.86(9) . .
N2 Mn1 N1 Mn2 -19.50(8) . .
O4 C12 N2 Mn2 128(5) . .
O4 C12 N2 Mn1 -28(5) . .
N2 Mn2 N2 C12 3(100) 2_666 .
N1 Mn2 N2 C12 -177.9(4) . .
N1 Mn2 N2 C12 2.1(4) 2_666 .
O6 Mn2 N2 C12 87.8(4) 2_666 .
O6 Mn2 N2 C12 -92.2(4) . .
N2 Mn2 N2 Mn1 160(100) 2_666 .
N1 Mn2 N2 Mn1 -20.50(8) . .
N1 Mn2 N2 Mn1 159.50(8) 2_666 .
O6 Mn2 N2 Mn1 -114.73(8) 2_666 .
O6 Mn2 N2 Mn1 65.27(8) . .
O1 Mn1 N2 C12 -84.6(2) . .
O7 Mn1 N2 C12 98.9(2) . .
N3 Mn1 N2 C12 8.6(2) . .
O2 Mn1 N2 C12 144.6(4) . .
N1 Mn1 N2 C12 -173.8(2) . .
O1 Mn1 N2 Mn2 108.74(10) . .
O7 Mn1 N2 Mn2 -67.69(8) . .
N3 Mn1 N2 Mn2 -157.99(9) . .
O2 Mn1 N2 Mn2 -22.0(5) . .
N1 Mn1 N2 Mn2 19.62(8) . .
O5 C13 N3 Mn1 -115(8) . .
O1 Mn1 N3 C13 147.6(3) . .
O7 Mn1 N3 C13 -38.4(3) . .
O2 Mn1 N3 C13 -121.1(3) . .
N2 Mn1 N3 C13 50.9(3) . .
N1 Mn1 N3 C13 27.3(10) . .
C6 C5 N4 C4 0.9(4) . .
C6 C5 N4 C7 -179.5(2) . .
C3 C4 N4 C5 -0.7(4) . .
C3 C4 N4 C7 179.7(2) . .
C8 C7 N4 C5 98.9(3) . .
C8 C7 N4 C4 -81.5(3) . .
C16 C17 N5 C19 -0.8(4) . .
C16 C17 N5 C20 176.7(2) . .
C18 C19 N5 C17 -0.4(4) . .
C18 C19 N5 C20 -177.8(2) . .
C21 C20 N5 C17 -63.7(3) . .
C21 C20 N5 C19 113.9(3) . .
O7 C1 O6 Mn2 26.7(3) . .
C2 C1 O6 Mn2 -152.96(15) . .
N2 Mn2 O6 C1 -46.77(19) . .
N2 Mn2 O6 C1 133.23(19) 2_666 .
N1 Mn2 O6 C1 35.71(19) . .
N1 Mn2 O6 C1 -144.29(19) 2_666 .
O6 Mn2 O6 C1 -145(100) 2_666 .
O6 C1 O7 Mn1 -37.1(4) . .
C2 C1 O7 Mn1 142.52(17) . .
O1 Mn1 O7 C1 -88.0(7) . .
N3 Mn1 O7 C1 155.7(2) . .
O2 Mn1 O7 C1 -112.0(2) . .
N2 Mn1 O7 C1 59.7(2) . .
N1 Mn1 O7 C1 -19.0(2) . .
